data_7202879
loop_
_publ_author_name
'Podgajny, Robert'
'Chmel, Nikola Paul'
'Ba\/landa, Maria'
'Tracz, Piotr'
'Gawe\/l, Bart\/lomiej'
'Zaj\;ac, Dariusz'
'Sikora, Marcin'
'Kapusta, Czes\/law'
'\/Lasocha, Wies\/law'
'Wasiuty\'nski, Tadeusz'
'Sieklucka, Barbara'

_publ_section_title
;
 Exploring the formation of 3D ferromagnetic cyano-bridged
 CuII2+x{CuII4[WV(CN)8]4--2x[WIV(CN)8]2x}&#x00B7;yH2O networks
;
_journal_issue 31
_journal_name_full 'Journal of Materials Chemistry'
_journal_page_first 3308
_journal_paper_doi 10.1039/b703640j
_journal_volume 17
_journal_year 2007
_chemical_formula_moiety 'Cu2+x, {Cu4 [W(V)(CN)8]4-2x; [W(IV)(CN)8]2x}.4H2O ; x=0.94(6)'
_chemical_formula_sum 'C32 H8 Cu6.94 N32 O4 W4'
_chemical_formula_weight 2081.037
_space_group_IT_number 139
_symmetry_cell_setting tetragonal
_symmetry_Int_Tables_number 139
_symmetry_space_group_name_Hall '-I 4 2'
_symmetry_space_group_name_H-M 'I 4/m m m'
_cell_angle_alpha 90
_cell_angle_beta 90
_cell_angle_gamma 90
_cell_formula_units_Z 2
_cell_length_a 7.2858(9)
_cell_length_b 7.2858(9)
_cell_length_c 28.282(5)
_cell_volume 1501.3(4)
_computing_publication_material '(Jana2000; Petricek and Dusek, 2000)'
_computing_structure_refinement '(Jana2000; Petricek and Dusek, 2000)'
_diffrn_ambient_temperature 273
_diffrn_radiation_probe x-ray
_diffrn_radiation_type 'Cu K\a'
_diffrn_radiation_wavelength 1.54178
_exptl_absorpt_coefficient_mu 0.383
_exptl_absorpt_process_details '(Jana2000; Petricek and Dusek, 2000)'
_exptl_crystal_F_000 945
_pd_instr_location ' ?'
_pd_meas_2theta_range_inc 0.02
_pd_meas_2theta_range_max 89.990
_pd_meas_2theta_range_min 5.030
_pd_meas_number_of_points 4249
_pd_proc_2theta_range_inc 0.02
_pd_proc_2theta_range_max 89.99
_pd_proc_2theta_range_min 5.03
_pd_proc_ls_pref_orient_corr 'March & Dollase'
_pd_proc_ls_profile_function Pseudo-Voigt
_pd_proc_ls_prof_R_factor 0.1001
_pd_proc_ls_prof_wR_expected 0.0195
_pd_proc_ls_prof_wR_factor 0.1576
_refine_ls_extinction_method none
_refine_ls_number_parameters 12
_refine_ls_R_factor_all 0.0525
_refine_ls_R_factor_gt 0.0525
_refine_ls_shift/su_max 0.0252
_refine_ls_shift/su_mean 0.0041
_refine_ls_weighting_scheme sigma
_refine_ls_wR_factor_gt 0.0436
_refine_ls_wR_factor_ref 0.0436
_cod_data_source_file b703640j.txt
_cod_data_source_block I_compound_3
_cod_original_sg_symbol_Hall '-I 4;-2'
_cod_original_formula_sum 'C32 H8 Cu6.94 W4 N32 O4'
_cod_database_code 7202879

loop_
_symmetry_equiv_pos_site_id
_symmetry_equiv_pos_as_xyz
1 x,y,z
2 -y,x,z
3 -x,-y,z
4 y,-x,z
5 x,-y,-z
6 y,x,-z
7 -x,y,-z
8 -y,-x,-z
9 -x,-y,-z
10 y,-x,-z
11 x,y,-z
12 -y,x,-z
13 -x,y,z
14 -y,-x,z
15 x,-y,z
16 y,x,z
17 1/2+x,1/2+y,1/2+z
18 1/2-y,1/2+x,1/2+z
19 1/2-x,1/2-y,1/2+z
20 1/2+y,1/2-x,1/2+z
21 1/2+x,1/2-y,1/2-z
22 1/2+y,1/2+x,1/2-z
23 1/2-x,1/2+y,1/2-z
24 1/2-y,1/2-x,1/2-z
25 1/2-x,1/2-y,1/2-z
26 1/2+y,1/2-x,1/2-z
27 1/2+x,1/2+y,1/2-z
28 1/2-y,1/2+x,1/2-z
29 1/2-x,1/2+y,1/2+z
30 1/2-y,1/2-x,1/2+z
31 1/2+x,1/2-y,1/2+z
32 1/2+y,1/2+x,1/2+z

loop_
_atom_site_label
_atom_site_type_symbol
_atom_site_fract_x
_atom_site_fract_y
_atom_site_fract_z
_atom_site_adp_type
_atom_site_U_iso_or_equiv
_atom_site_symmetry_multiplicity
_atom_site_occupancy
_atom_site_calc_flag
_atom_site_refinement_flags
_atom_site_disorder_assembly
_atom_site_disorder_group
W1 W 0 0 0.1331(2) Uiso 0.004(2) 4 1 d . . .
Cu1 Cu 0 0 0.3267(6) Uiso 0.012(7) 4 1 d . . .
Cu2 Cu 0.087(12) 0.5 0 Uiso 0.065(16) 8 0.367(7) d . . .
O1 O 0 0 0.442(2) Uiso 0.21(9) 4 1 d . . .
N1 N -0.1865(18) 0.1865(18) 0.3390(13) Uiso 0.003(1) 16 1 d . . .
N2 N 0 0.3148(13) 0.0476(4) Uiso 0.03(1) 16 0.75 d . . .
N3 N 0 0 0.2496(6) Uiso 0.005(3) 4 1 d . . .
C1 C -0.2035(16) 0.2035(16) 0.1523(15) Uiso 0.03(1) 16 1 d . . .
C2 C 0 0.2023(13) 0.0761(4) Uiso 0.06(2) 16 0.75 d . . .
C3 C 0 0 0.2089(6) Uiso 0.02(1) 4 1 d . . .

loop_
_atom_type_symbol
_atom_type_scat_dispersion_real
_atom_type_scat_dispersion_imag
_atom_type_scat_source
_atom_type_scat_Cromer_Mann_a1
_atom_type_scat_Cromer_Mann_b1
_atom_type_scat_Cromer_Mann_a2
_atom_type_scat_Cromer_Mann_b2
_atom_type_scat_Cromer_Mann_a3
_atom_type_scat_Cromer_Mann_b3
_atom_type_scat_Cromer_Mann_a4
_atom_type_scat_Cromer_Mann_b4
_atom_type_scat_Cromer_Mann_c
C 0.018 0.009 'International Tables Vol C Tables 4.2.6.8 and 6.1.1.4' 2.31 20.843901 1.02 10.2075 1.5886 0.5687 0.865 51.651199 0.2156
Cu -1.965 0.589 'International Tables Vol C Tables 4.2.6.8 and 6.1.1.4' 13.338 3.5828 7.1676 0.247 5.6158 11.3966 1.6735 64.812599 1.191
N 0.031 0.018 'International Tables Vol C Tables 4.2.6.8 and 6.1.1.4' 12.2126 0.0057 3.1322 9.8933 2.0125 28.997499 1.1663 0.5826 -11.529
O 0.049 0.032 'International Tables Vol C Tables 4.2.6.8 and 6.1.1.4' 3.0485 13.2771 2.2868 5.7011 1.5463 0.3239 0.867 32.908901 0.2508
W -5.473 5.577 'International Tables Vol C Tables 4.2.6.8 and 6.1.1.4' 29.0818 1.72029 15.43 9.2259 14.4327 0.321703 5.11982 57.056 9.8875

loop_
_geom_angle_atom_site_label_1
_geom_angle_atom_site_label_2
_geom_angle_atom_site_label_3
_geom_angle_site_symmetry_1
_geom_angle_site_symmetry_2
_geom_angle_site_symmetry_3
_geom_angle
_geom_angle_publ_flag
C1 W1 C1 . . 2_555 86.4(6) yes
C1 W1 C1 . . 3_555 150.9(16) yes
C1 W1 C1 . . 4_555 86.4(6) yes
C1 W1 C2 . . . 73.9(10) yes
C1 W1 C2 . . 2_555 73.9(10) yes
C1 W1 C2 . . 3_555 130.3(9) yes
C1 W1 C2 . . 4_555 130.3(9) yes
C1 W1 C3 . . . 75.5(11) yes
C1 W1 C1 2_555 . . 86.4(6) yes
C1 W1 C1 2_555 . 3_555 86.4(6) yes
C1 W1 C1 2_555 . 4_555 150.9(16) yes
C1 W1 C2 2_555 . . 130.3(9) yes
C1 W1 C2 2_555 . 2_555 73.9(10) yes
C1 W1 C2 2_555 . 3_555 73.9(10) yes
C1 W1 C2 2_555 . 4_555 130.3(9) yes
C1 W1 C3 2_555 . . 75.5(11) yes
C1 W1 C1 3_555 . . 150.9(16) yes
C1 W1 C1 3_555 . 2_555 86.4(6) yes
C1 W1 C1 3_555 . 4_555 86.4(6) yes
C1 W1 C2 3_555 . . 130.3(9) yes
C1 W1 C2 3_555 . 2_555 130.3(9) yes
C1 W1 C2 3_555 . 3_555 73.9(10) yes
C1 W1 C2 3_555 . 4_555 73.9(10) yes
C1 W1 C3 3_555 . . 75.5(11) yes
C1 W1 C1 4_555 . . 86.4(6) yes
C1 W1 C1 4_555 . 2_555 150.9(16) yes
C1 W1 C1 4_555 . 3_555 86.4(6) yes
C1 W1 C2 4_555 . . 73.9(10) yes
C1 W1 C2 4_555 . 2_555 130.3(9) yes
C1 W1 C2 4_555 . 3_555 130.3(9) yes
C1 W1 C2 4_555 . 4_555 73.9(10) yes
C1 W1 C3 4_555 . . 75.5(11) yes
C2 W1 C2 . . 2_555 57.0(3) yes
C2 W1 C2 . . 3_555 84.9(4) yes
C2 W1 C2 . . 4_555 57.0(3) yes
C2 W1 C3 . . . 137.5(3) yes
C2 W1 C2 2_555 . . 57.0(3) yes
C2 W1 C2 2_555 . 3_555 57.0(3) yes
C2 W1 C2 2_555 . 4_555 84.9(4) yes
C2 W1 C3 2_555 . . 137.5(3) yes
C2 W1 C2 3_555 . . 84.9(4) yes
C2 W1 C2 3_555 . 2_555 57.0(3) yes
C2 W1 C2 3_555 . 4_555 57.0(3) yes
C2 W1 C3 3_555 . . 137.5(3) yes
C2 W1 C2 4_555 . . 57.0(3) yes
C2 W1 C2 4_555 . 2_555 84.9(4) yes
C2 W1 C2 4_555 . 3_555 57.0(3) yes
C2 W1 C3 4_555 . . 137.5(3) yes
N1 Cu1 N1 . . 2_555 88.2(6) yes
N1 Cu1 N1 . . 3_555 159.5(18) yes
N1 Cu1 N1 . . 4_555 88.2(6) yes
N1 Cu1 N3 . . . 100.2(12) yes
N1 Cu1 N1 2_555 . . 88.2(6) yes
N1 Cu1 N1 2_555 . 3_555 88.2(6) yes
N1 Cu1 N1 2_555 . 4_555 159.5(18) yes
N1 Cu1 N3 2_555 . . 100.2(12) yes
N1 Cu1 N1 3_555 . . 159.5(18) yes
N1 Cu1 N1 3_555 . 2_555 88.2(6) yes
N1 Cu1 N1 3_555 . 4_555 88.2(6) yes
N1 Cu1 N3 3_555 . . 100.2(12) yes
N1 Cu1 N1 4_555 . . 88.2(6) yes
N1 Cu1 N1 4_555 . 2_555 159.5(18) yes
N1 Cu1 N1 4_555 . 3_555 88.2(6) yes
N1 Cu1 N3 4_555 . . 100.2(12) yes
Cu2 Cu2 N2 9_565 . . 72(2) yes
Cu2 Cu2 N2 9_565 . 9_565 72(2) yes
Cu2 Cu2 N2 9_565 . 3_565 72(2) yes
Cu2 Cu2 N2 9_565 . 11_555 72(2) yes
N2 Cu2 N2 . . 9_565 143(5) yes
N2 Cu2 N2 . . 3_565 84.4(14) yes
N2 Cu2 N2 . . 11_555 84.1(14) yes
N2 Cu2 N2 9_565 . . 143(5) yes
N2 Cu2 N2 9_565 . 3_565 84.1(14) yes
N2 Cu2 N2 9_565 . 11_555 84.4(14) yes
N2 Cu2 N2 3_565 . . 84.4(14) yes
N2 Cu2 N2 3_565 . 9_565 84.1(14) yes
N2 Cu2 N2 3_565 . 11_555 143(5) yes
N2 Cu2 N2 11_555 . . 84.1(14) yes
N2 Cu2 N2 11_555 . 9_565 84.4(14) yes
N2 Cu2 N2 11_555 . 3_565 143(5) yes
Cu1 N1 N1 . . 2_555 45.9(4) yes
Cu1 N1 N1 . . 4_555 45.9(4) yes
Cu1 N1 C1 . . 25_455 178(4) yes
N1 N1 N1 2_555 . 4_555 90 yes
N1 N1 C1 2_555 . 25_455 133.7(13) yes
N1 N1 N1 4_555 . 2_555 90 yes
N1 N1 C1 4_555 . 25_455 133.7(13) yes
Cu2 N2 Cu2 . . 9_565 37(3) yes
Cu2 N2 N2 . . 3_565 47.8(8) yes
Cu2 N2 N2 . . 11_555 47.9(8) yes
Cu2 N2 C2 . . . 162(2) yes
Cu2 N2 C2 . . 2_555 153.6(14) yes
Cu2 N2 C2 . . 4_555 125(2) yes
Cu2 N2 Cu2 9_565 . . 37(3) yes
Cu2 N2 N2 9_565 . 3_565 47.8(8) yes
Cu2 N2 N2 9_565 . 11_555 47.9(8) yes
Cu2 N2 C2 9_565 . . 162(2) yes
Cu2 N2 C2 9_565 . 2_555 125(2) yes
Cu2 N2 C2 9_565 . 4_555 153.6(14) yes
N2 N2 N2 3_565 . 11_555 90 yes
N2 N2 C2 3_565 . . 135.5(9) yes
N2 N2 C2 3_565 . 2_555 143.8(3) yes
N2 N2 C2 3_565 . 4_555 143.8(3) yes
N2 N2 N2 11_555 . 3_565 90 yes
N2 N2 C2 11_555 . . 134.5(9) yes
N2 N2 C2 11_555 . 2_555 106.5(4) yes
N2 N2 C2 11_555 . 4_555 106.5(4) yes
C2 N2 C2 . . 2_555 39.3(4) yes
C2 N2 C2 . . 4_555 39.3(4) yes
C2 N2 C2 2_555 . . 39.3(4) yes
C2 N2 C2 2_555 . 4_555 62.4(3) yes
C2 N2 C2 4_555 . . 39.3(4) yes
C2 N2 C2 4_555 . 2_555 62.4(3) yes
Cu1 N3 C3 . . . 180 yes
W1 C1 N1 . . 25_455 178(4) yes
W1 C1 C1 . . 2_555 46.8(4) yes
W1 C1 C1 . . 4_555 46.8(4) yes
W1 C1 C2 . . . 53.3(7) yes
W1 C1 C2 . . 2_555 53.3(7) yes
W1 C1 C3 . . . 51.9(5) yes
N1 C1 C1 25_455 . 2_555 133.7(13) yes
N1 C1 C1 25_455 . 4_555 133.7(13) yes
N1 C1 C2 25_455 . . 125(3) yes
N1 C1 C2 25_455 . 2_555 125(3) yes
N1 C1 C3 25_455 . . 130(3) yes
C1 C1 C1 2_555 . 4_555 90 yes
C1 C1 C2 2_555 . . 89.8(10) yes
C1 C1 C2 2_555 . 2_555 55.5(9) yes
C1 C1 C3 2_555 . . 55.8(7) yes
C1 C1 C1 4_555 . 2_555 90 yes
C1 C1 C2 4_555 . . 55.5(9) yes
C1 C1 C2 4_555 . 2_555 89.8(10) yes
C1 C1 C3 4_555 . . 55.8(7) yes
C2 C1 C2 . . 2_555 47.0(7) yes
C2 C1 C3 . . . 100.3(5) yes
C2 C1 C2 2_555 . . 47.0(7) yes
C2 C1 C3 2_555 . . 100.3(5) yes
W1 C2 N2 . . . 177.0(10) yes
W1 C2 N2 . . 2_555 81.9(3) yes
W1 C2 N2 . . 4_555 81.9(3) yes
W1 C2 C1 . . . 52.7(4) yes
W1 C2 C1 . . 4_555 52.7(4) yes
W1 C2 C2 . . 2_555 61.5(4) yes
W1 C2 C2 . . 3_555 47.5(3) yes
W1 C2 C2 . . 4_555 61.5(4) yes
N2 C2 N2 . . 2_555 99.8(5) yes
N2 C2 N2 . . 4_555 99.8(5) yes
N2 C2 C1 . . . 125.1(7) yes
N2 C2 C1 . . 4_555 125.1(7) yes
N2 C2 C2 . . 2_555 120.3(6) yes
N2 C2 C2 . . 3_555 135.5(9) yes
N2 C2 C2 . . 4_555 120.3(6) yes
N2 C2 N2 2_555 . . 99.8(5) yes
N2 C2 N2 2_555 . 4_555 107.6(4) yes
N2 C2 C1 2_555 . . 77.2(6) yes
N2 C2 C1 2_555 . 4_555 133.9(6) yes
N2 C2 C2 2_555 . 2_555 20.5(3) yes
N2 C2 C2 2_555 . 3_555 58.8(2) yes
N2 C2 C2 2_555 . 4_555 101.8(4) yes
N2 C2 N2 4_555 . . 99.8(5) yes
N2 C2 N2 4_555 . 2_555 107.6(4) yes
N2 C2 C1 4_555 . . 133.9(6) yes
N2 C2 C1 4_555 . 4_555 77.2(6) yes
N2 C2 C2 4_555 . 2_555 101.8(4) yes
N2 C2 C2 4_555 . 3_555 58.8(2) yes
N2 C2 C2 4_555 . 4_555 20.5(3) yes
C1 C2 C1 . . 4_555 69.1(9) yes
C1 C2 C2 . . 2_555 66.5(5) yes
C1 C2 C2 . . 3_555 90.2(4) yes
C1 C2 C2 . . 4_555 113.8(7) yes
C1 C2 C1 4_555 . . 69.1(9) yes
C1 C2 C2 4_555 . 2_555 113.8(7) yes
C1 C2 C2 4_555 . 3_555 90.2(4) yes
C1 C2 C2 4_555 . 4_555 66.5(5) yes
C2 C2 C2 2_555 . 3_555 45.0(3) yes
C2 C2 C2 2_555 . 4_555 90 yes
C2 C2 C2 3_555 . 2_555 45.0(3) yes
C2 C2 C2 3_555 . 4_555 45.0(3) yes
C2 C2 C2 4_555 . 2_555 90 yes
C2 C2 C2 4_555 . 3_555 45.0(3) yes
W1 C3 N3 . . . 180 yes
W1 C3 C1 . . . 52.6(8) yes
W1 C3 C1 . . 2_555 52.6(8) yes
W1 C3 C1 . . 3_555 52.6(8) yes
W1 C3 C1 . . 4_555 52.6(8) yes
N3 C3 C1 . . . 127.4(8) yes
N3 C3 C1 . . 2_555 127.4(8) yes
N3 C3 C1 . . 3_555 127.4(8) yes
N3 C3 C1 . . 4_555 127.4(8) yes
C1 C3 C1 . . 2_555 68.4(7) yes
C1 C3 C1 . . 3_555 105.3(12) yes
C1 C3 C1 . . 4_555 68.4(7) yes
C1 C3 C1 2_555 . . 68.4(7) yes
C1 C3 C1 2_555 . 3_555 68.4(7) yes
C1 C3 C1 2_555 . 4_555 105.3(12) yes
C1 C3 C1 3_555 . . 105.3(12) yes
C1 C3 C1 3_555 . 2_555 68.4(7) yes
C1 C3 C1 3_555 . 4_555 68.4(7) yes
C1 C3 C1 4_555 . . 68.4(7) yes
C1 C3 C1 4_555 . 2_555 105.3(12) yes
C1 C3 C1 4_555 . 3_555 68.4(7) yes

loop_
_geom_bond_atom_site_label_1
_geom_bond_atom_site_label_2
_geom_bond_site_symmetry_1
_geom_bond_site_symmetry_2
_geom_bond_distance
_geom_bond_publ_flag
W1 C1 . . 2.166(16) yes
W1 C1 . 2_555 2.166(16) yes
W1 C1 . 3_555 2.166(16) yes
W1 C1 . 4_555 2.166(16) yes
W1 C2 . . 2.183(11) yes
W1 C2 . 2_555 2.183(11) yes
W1 C2 . 3_555 2.183(11) yes
W1 C2 . 4_555 2.183(11) yes
W1 C3 . . 2.144(17) yes
Cu1 N1 . . 1.953(15) yes
Cu1 N1 . 2_555 1.953(15) yes
Cu1 N1 . 3_555 1.953(15) yes
Cu1 N1 . 4_555 1.953(15) yes
Cu1 N3 . . 2.18(2) yes
Cu2 Cu2 . 9_565 1.27(12) yes
Cu2 N2 . . 2.01(3) yes
Cu2 N2 . 9_565 2.01(3) yes
Cu2 N2 . 3_565 2.01(3) yes
Cu2 N2 . 11_555 2.01(3) yes
N1 N1 . 2_555 2.718(18) yes
N1 N1 . 4_555 2.718(18) yes
N1 C1 . 25_455 1.16(2) yes
N2 N2 . 3_565 2.698(14) yes
N2 N2 . 11_555 2.692(16) yes
N2 C2 . . 1.150(15) yes
N2 C2 . 2_555 2.843(10) yes
N2 C2 . 4_555 2.843(10) yes
N3 C3 . . 1.15(2) yes
C1 C1 . 2_555 2.965(17) yes
C1 C1 . 4_555 2.965(17) yes
C1 C2 . . 2.62(4) yes
C1 C2 . 2_555 2.62(4) yes
C1 C3 . . 2.64(3) yes
C2 C2 . 2_555 2.085(10) yes
C2 C2 . 3_555 2.948(14) yes
C2 C2 . 4_555 2.085(10) yes
